data_7248538
loop_
_publ_author_name
'Mamleev, Kamil'
'\<Cejka, Jan'
'Eigner, V\'aclav'
'Krupi\<cka, Martin'
'Dvo\<r\'akov\'a, Hana'
'Lhot\'ak, Pavel'

_publ_section_title
;
 Reactivity of phenoxathiin-based thiacalixarenes towards C-nucleophiles
;
_journal_issue 19
_journal_name_full 'RSC Advances'
_journal_page_first 13463
_journal_page_last 13473
_journal_paper_doi 10.1039/D4RA02524E
_journal_volume 14
_journal_year 2024
_chemical_formula_moiety 'C29 H42 O2'
_chemical_formula_sum 'C29 H42 O2'
_chemical_formula_weight 422.65
_chemical_name_systematic 1,3,6,8-Tetra-tert-butyl-4-methoxydibenzofuran
_space_group_IT_number 14
_space_group_name_Hall '-P 2ybc'
_space_group_name_H-M_alt 'P 1 21/c 1'
_symmetry_cell_setting monoclinic
_symmetry_space_group_name_H-M 'P 1 21/c 1'
_atom_sites_solution_hydrogens difmap
_atom_sites_solution_primary direct
_audit_update_record
;
2024-02-27 deposited with the CCDC.	2024-04-16 downloaded from the CCDC.
;
_cell_angle_alpha 90
_cell_angle_beta 91.059(3)
_cell_angle_gamma 90
_cell_formula_units_Z 4
_cell_length_a 5.9326(3)
_cell_length_b 16.6120(9)
_cell_length_c 26.1176(14)
_cell_measurement_reflns_used 9943
_cell_measurement_temperature 180
_cell_measurement_theta_max 74.20
_cell_measurement_theta_min 4.31
_cell_volume 2573.5(2)
_computing_cell_refinement 'SAINT V8.40B (Bruker AXS LLC, 2019)'
_computing_data_collection 'Apex4 (Bruker AXS, 2019)'
_computing_data_reduction 'SAINT V8.40B (Bruker AXS LLC, 2019)'
_computing_structure_refinement 'CRYSTALS (Betteridge et al., 2003)'
_computing_structure_solution 'SIR92 (Altomare et al., 1994)'
_diffrn_ambient_temperature 180
_diffrn_measured_fraction_theta_full 0.993
_diffrn_measured_fraction_theta_max 0.993
_diffrn_measurement_device Area
_diffrn_measurement_device_type 'Bruker Kappa Apex2'
_diffrn_measurement_method '\f & \w scans'
_diffrn_radiation_monochromator graphite
_diffrn_radiation_type 'Cu K\a'
_diffrn_radiation_wavelength 1.54180
_diffrn_reflns_av_R_equivalents 0.046
_diffrn_reflns_av_unetI/netI 0.065
_diffrn_reflns_limit_h_max 7
_diffrn_reflns_limit_h_min -6
_diffrn_reflns_limit_k_max 20
_diffrn_reflns_limit_k_min -20
_diffrn_reflns_limit_l_max 31
_diffrn_reflns_limit_l_min -31
_diffrn_reflns_number 47694
_diffrn_reflns_theta_full 68.000
_diffrn_reflns_theta_max 70.064
_diffrn_reflns_theta_min 3.153
_diffrn_standards_number 0
_exptl_absorpt_coefficient_mu 0.504
_exptl_absorpt_correction_T_max 0.98
_exptl_absorpt_correction_T_min 0.86
_exptl_absorpt_correction_type multi-scan
_exptl_absorpt_process_details 'SADABS (Siemens, 1996)'
_exptl_crystal_colour colorless
_exptl_crystal_density_diffrn 1.091
_exptl_crystal_density_meas ?
_exptl_crystal_density_method 'not measured'
_exptl_crystal_description plate
_exptl_crystal_F_000 928
_exptl_crystal_size_max 0.421
_exptl_crystal_size_mid 0.062
_exptl_crystal_size_min 0.038
_refine_diff_density_max 0.37
_refine_diff_density_min -0.32
_refine_ls_extinction_coef 40(10)
_refine_ls_extinction_method 'Larson (1970), Equation 22'
_refine_ls_goodness_of_fit_ref 1.0000
_refine_ls_hydrogen_treatment constr
_refine_ls_matrix_type full
_refine_ls_number_parameters 281
_refine_ls_number_reflns 4867
_refine_ls_number_restraints 0
_refine_ls_R_factor_all 0.0605
_refine_ls_R_factor_gt 0.0525
_refine_ls_shift/su_max 0.0003998
_refine_ls_shift/su_mean 0.0000463
_refine_ls_structure_factor_coef Fsqd
_refine_ls_weighting_details
;
 Method= Modified Sheldrick 
 w=1/[\s^2^(F^2^) + ( 0.07P)^2^ + 2.02P] 
 ,where P=(max(Fo^2^,0) + 2Fc^2^)/3 
;
_refine_ls_weighting_scheme calc
_refine_ls_wR_factor_all 0.1486
_refine_ls_wR_factor_gt 0.1394
_refine_ls_wR_factor_ref 0.1486
_reflns_limit_h_max 7
_reflns_limit_h_min -7
_reflns_limit_k_max 20
_reflns_limit_k_min 0
_reflns_limit_l_max 31
_reflns_limit_l_min 0
_reflns_number_gt 4131
_reflns_number_total 4868
_reflns_threshold_expression I>2.0\s(I)
_oxford_diffrn_Wilson_B_factor 2.79
_oxford_diffrn_Wilson_scale 40.42
_oxford_refine_ls_scale 0.15809(12)
_cod_data_source_file d4ra02524e2.cif
_cod_data_source_block KM303_3_8
_cod_depositor_comments
;
The following automatic conversions were performed:

data item '_exptl_crystal_density_meas' value 'not measured' was
changed to '?' -- the value is perceived as not measured.

Automatic conversion script
Id: cif_fix_values 8170 2020-07-09 18:12:32Z antanas 
;
_cod_original_sg_symbol_H-M 'P 1 21/c 1 '
_cod_database_code 7248538
_oxford_refine_reflns_threshold_expression I>-3.0\s(I)
_refine_ls_r_factor_ref 0.0605
_reflns_number_all 4867

loop_
_symmetry_equiv_pos_as_xyz
x,y,z
-x,-y,-z
-x,y+1/2,-z+1/2
x,-y+1/2,z+1/2

loop_
_atom_site_label
_atom_site_type_symbol
_atom_site_fract_x
_atom_site_fract_y
_atom_site_fract_z
_atom_site_U_iso_or_equiv
_atom_site_occupancy
_atom_site_adp_type
_atom_site_refinement_flags_posn
_atom_site_refinement_flags_adp
_atom_site_refinement_flags_occupancy
_atom_site_disorder_assembly
_atom_site_disorder_group
_atom_site_attached_hydrogens
C1 C 0.6585(3) 0.30039(10) 0.47152(6) 0.0284 1.0000 Uani . . . . . .
C2 C 0.6522(3) 0.21970(10) 0.48614(6) 0.0285 1.0000 Uani . . . . . .
C3 C 0.7661(3) 0.16434(10) 0.45501(6) 0.0292 1.0000 Uani . . . . . .
C4 C 0.8873(3) 0.18244(10) 0.41153(6) 0.0276 1.0000 Uani . . . . . .
C5 C 1.1533(3) 0.30304(10) 0.31860(6) 0.0309 1.0000 Uani . . . . . .
C6 C 1.2294(3) 0.36784(11) 0.29022(6) 0.0311 1.0000 Uani . . . . . .
C7 C 1.1638(3) 0.44598(11) 0.30422(7) 0.0309 1.0000 Uani . . . . . .
C8 C 1.0258(3) 0.46299(10) 0.34536(6) 0.0291 1.0000 Uani . . . . . .
O9 O 0.8138(2) 0.39835(7) 0.41360(4) 0.0301 1.0000 Uani . . . . . .
C10 C 0.7854(3) 0.31971(10) 0.42896(6) 0.0280 1.0000 Uani . . . . . .
C11 C 0.9007(3) 0.26500(10) 0.39840(6) 0.0276 1.0000 Uani . . . . . .
C12 C 1.0114(3) 0.31575(10) 0.36017(6) 0.0288 1.0000 Uani . . . . . .
C13 C 0.9526(3) 0.39504(10) 0.37171(6) 0.0283 1.0000 Uani . . . . . .
O14 O 0.5551(2) 0.36023(7) 0.49901(5) 0.0332 1.0000 Uani . . . . . .
C15 C 0.3808(4) 0.40197(14) 0.47091(8) 0.0465 1.0000 Uani . . . . . .
C16 C 0.5342(3) 0.19286(11) 0.53524(7) 0.0326 1.0000 Uani . . . . . .
C17 C 0.2848(3) 0.21607(14) 0.53381(8) 0.0461 1.0000 Uani . . . . . .
C18 C 0.6507(3) 0.23290(14) 0.58156(7) 0.0427 1.0000 Uani . . . . . .
C19 C 0.5471(4) 0.10178(13) 0.54289(9) 0.0530 1.0000 Uani . . . . . .
C20 C 0.9990(3) 0.11557(10) 0.38031(7) 0.0310 1.0000 Uani . . . . . .
C21 C 0.9486(4) 0.03145(11) 0.40154(8) 0.0420 1.0000 Uani . . . . . .
C22 C 1.2562(3) 0.12571(12) 0.38253(8) 0.0399 1.0000 Uani . . . . . .
C23 C 0.9049(3) 0.11720(12) 0.32489(7) 0.0384 1.0000 Uani . . . . . .
C24 C 1.3706(3) 0.35374(11) 0.24209(7) 0.0355 1.0000 Uani . . . . . .
C25 C 1.4928(6) 0.27390(19) 0.24359(12) 0.0872 1.0000 Uani . . . . . .
C26 C 1.5432(6) 0.4194(2) 0.23480(13) 0.0894 1.0000 Uani . . . . . .
C27 C 1.2094(5) 0.3551(2) 0.19635(9) 0.0793 1.0000 Uani . . . . . .
C28 C 0.9585(3) 0.54845(10) 0.36129(7) 0.0315 1.0000 Uani . . . . . .
C29 C 1.0651(4) 0.61258(11) 0.32725(8) 0.0411 1.0000 Uani . . . . . .
C30 C 1.0409(3) 0.56374(11) 0.41671(7) 0.0375 1.0000 Uani . . . . . .
C31 C 0.7016(3) 0.55806(13) 0.35781(9) 0.0460 1.0000 Uani . . . . . .
H31 H 0.7587 0.1097 0.4642 0.0345 1.0000 Uiso R . . . . .
H51 H 1.1973 0.2512 0.3100 0.0365 1.0000 Uiso R . . . . .
H71 H 1.2163 0.4909 0.2849 0.0366 1.0000 Uiso R . . . . .
H152 H 0.3265 0.4423 0.4943 0.0705 1.0000 Uiso R . . . . .
H151 H 0.4383 0.4283 0.4410 0.0702 1.0000 Uiso R . . . . .
H153 H 0.2569 0.3660 0.4614 0.0712 1.0000 Uiso R . . . . .
H173 H 0.2103 0.1940 0.5636 0.0682 1.0000 Uiso R . . . . .
H171 H 0.2655 0.2746 0.5344 0.0687 1.0000 Uiso R . . . . .
H172 H 0.2102 0.1962 0.5039 0.0690 1.0000 Uiso R . . . . .
H181 H 0.5796 0.2179 0.6135 0.0635 1.0000 Uiso R . . . . .
H182 H 0.8088 0.2170 0.5835 0.0636 1.0000 Uiso R . . . . .
H183 H 0.6440 0.2915 0.5779 0.0644 1.0000 Uiso R . . . . .
H192 H 0.4764 0.0865 0.5750 0.0779 1.0000 Uiso R . . . . .
H193 H 0.7045 0.0847 0.5445 0.0784 1.0000 Uiso R . . . . .
H191 H 0.4690 0.0732 0.5150 0.0786 1.0000 Uiso R . . . . .
H211 H 1.0217 -0.0092 0.3812 0.0615 1.0000 Uiso R . . . . .
H213 H 0.9968 0.0247 0.4372 0.0621 1.0000 Uiso R . . . . .
H212 H 0.7864 0.0219 0.4003 0.0617 1.0000 Uiso R . . . . .
H222 H 1.3266 0.0910 0.3581 0.0600 1.0000 Uiso R . . . . .
H221 H 1.3147 0.1121 0.4164 0.0592 1.0000 Uiso R . . . . .
H223 H 1.3023 0.1802 0.3743 0.0588 1.0000 Uiso R . . . . .
H231 H 0.9885 0.0784 0.3045 0.0569 1.0000 Uiso R . . . . .
H233 H 0.9181 0.1704 0.3092 0.0568 1.0000 Uiso R . . . . .
H232 H 0.7466 0.1011 0.3253 0.0568 1.0000 Uiso R . . . . .
H252 H 1.5859 0.2692 0.2137 0.1292 1.0000 Uiso R . . . . .
H251 H 1.5877 0.2733 0.2743 0.1304 1.0000 Uiso R . . . . .
H253 H 1.3834 0.2298 0.2447 0.1316 1.0000 Uiso R . . . . .
H263 H 1.6322 0.4077 0.2049 0.1327 1.0000 Uiso R . . . . .
H261 H 1.6397 0.4238 0.2647 0.1348 1.0000 Uiso R . . . . .
H262 H 1.4668 0.4702 0.2300 0.1338 1.0000 Uiso R . . . . .
H271 H 1.2907 0.3493 0.1650 0.1187 1.0000 Uiso R . . . . .
H272 H 1.1193 0.4049 0.1961 0.1194 1.0000 Uiso R . . . . .
H273 H 1.1101 0.3087 0.1997 0.1192 1.0000 Uiso R . . . . .
H292 H 1.0173 0.6664 0.3390 0.0599 1.0000 Uiso R . . . . .
H293 H 1.2314 0.6083 0.3284 0.0611 1.0000 Uiso R . . . . .
H291 H 1.0117 0.6050 0.2925 0.0614 1.0000 Uiso R . . . . .
H301 H 0.9951 0.6176 0.4278 0.0551 1.0000 Uiso R . . . . .
H303 H 1.2065 0.5604 0.4197 0.0548 1.0000 Uiso R . . . . .
H302 H 0.9729 0.5253 0.4404 0.0550 1.0000 Uiso R . . . . .
H312 H 0.6578 0.6119 0.3687 0.0689 1.0000 Uiso R . . . . .
H311 H 0.6249 0.5190 0.3795 0.0683 1.0000 Uiso R . . . . .
H313 H 0.6495 0.5512 0.3225 0.0685 1.0000 Uiso R . . . . .

loop_
_atom_site_aniso_label
_atom_site_aniso_U_11
_atom_site_aniso_U_22
_atom_site_aniso_U_33
_atom_site_aniso_U_23
_atom_site_aniso_U_13
_atom_site_aniso_U_12
C1 0.0256(8) 0.0308(9) 0.0288(8) -0.0043(7) 0.0032(6) 0.0006(7)
C2 0.0241(8) 0.0321(9) 0.0295(8) -0.0011(7) 0.0025(6) -0.0046(7)
C3 0.0271(8) 0.0275(8) 0.0330(9) -0.0013(7) 0.0023(7) -0.0030(7)
C4 0.0247(8) 0.0273(8) 0.0308(8) -0.0033(7) 0.0002(6) -0.0011(6)
C5 0.0343(9) 0.0274(9) 0.0312(9) -0.0032(7) 0.0064(7) 0.0023(7)
C6 0.0291(9) 0.0357(9) 0.0287(8) -0.0015(7) 0.0048(7) 0.0029(7)
C7 0.0313(9) 0.0311(9) 0.0304(8) 0.0032(7) 0.0034(7) -0.0002(7)
C8 0.0290(8) 0.0283(9) 0.0302(8) -0.0000(7) 0.0016(7) 0.0014(7)
O9 0.0343(7) 0.0256(6) 0.0307(6) -0.0014(5) 0.0096(5) 0.0009(5)
C10 0.0274(8) 0.0260(8) 0.0307(8) -0.0018(6) 0.0029(7) -0.0006(6)
C11 0.0260(8) 0.0297(9) 0.0273(8) -0.0025(6) 0.0034(6) -0.0011(6)
C12 0.0292(8) 0.0282(8) 0.0292(8) -0.0017(7) 0.0032(7) 0.0004(7)
C13 0.0278(8) 0.0306(9) 0.0268(8) -0.0024(6) 0.0043(6) 0.0006(7)
O14 0.0340(7) 0.0338(7) 0.0321(6) -0.0034(5) 0.0073(5) 0.0053(5)
C15 0.0414(11) 0.0516(12) 0.0467(11) 0.0035(9) 0.0098(9) 0.0167(9)
C16 0.0297(9) 0.0351(9) 0.0334(9) -0.0012(7) 0.0071(7) -0.0049(7)
C17 0.0299(10) 0.0620(13) 0.0468(11) 0.0021(10) 0.0099(8) -0.0070(9)
C18 0.0407(11) 0.0558(12) 0.0316(9) 0.0006(8) 0.0049(8) -0.0113(9)
C19 0.0710(15) 0.0394(11) 0.0495(12) 0.0055(9) 0.0268(11) -0.0064(10)
C20 0.0327(9) 0.0276(9) 0.0329(9) -0.0039(7) 0.0032(7) 0.0005(7)
C21 0.0530(12) 0.0270(9) 0.0464(11) -0.0024(8) 0.0113(9) 0.0021(8)
C22 0.0341(10) 0.0411(10) 0.0446(11) -0.0052(8) 0.0056(8) 0.0069(8)
C23 0.0447(11) 0.0364(10) 0.0342(9) -0.0084(8) 0.0019(8) -0.0026(8)
C24 0.0379(10) 0.0381(10) 0.0309(9) 0.0002(7) 0.0108(7) 0.0041(8)
C25 0.108(2) 0.084(2) 0.0719(18) 0.0307(15) 0.0591(17) 0.0567(18)
C26 0.091(2) 0.083(2) 0.097(2) -0.0338(18) 0.0674(19) -0.0346(17)
C27 0.0607(16) 0.142(3) 0.0353(12) -0.0147(15) 0.0092(11) 0.0215(17)
C28 0.0321(9) 0.0264(9) 0.0360(9) -0.0009(7) 0.0043(7) 0.0032(7)
C29 0.0531(12) 0.0296(9) 0.0410(10) 0.0031(8) 0.0078(9) 0.0038(8)
C30 0.0472(11) 0.0282(9) 0.0373(10) -0.0034(7) 0.0052(8) -0.0008(8)
C31 0.0371(11) 0.0372(10) 0.0636(13) -0.0032(9) 0.0015(9) 0.0077(8)

loop_
_atom_type_symbol
_atom_type_scat_dispersion_real
_atom_type_scat_dispersion_imag
_atom_type_scat_Cromer_Mann_a1
_atom_type_scat_Cromer_Mann_b1
_atom_type_scat_Cromer_Mann_a2
_atom_type_scat_Cromer_Mann_b2
_atom_type_scat_Cromer_Mann_a3
_atom_type_scat_Cromer_Mann_b3
_atom_type_scat_Cromer_Mann_a4
_atom_type_scat_Cromer_Mann_b4
_atom_type_scat_Cromer_Mann_c
_atom_type_scat_source
C 0.0181 0.0091 2.3100 20.8439 1.0200 10.2075 1.5886 0.5687 0.8650 51.6512 0.2156 'International Tables Vol C 4.2.6.8 and 6.1.1.4'
H 0.0000 0.0000 0.4930 10.5109 0.3229 26.1257 0.1402 3.1424 0.0408 57.7998 0.0030 'International Tables Vol C 4.2.6.8 and 6.1.1.4'
O 0.0492 0.0322 3.0485 13.2771 2.2868 5.7011 1.5463 0.3239 0.8670 32.9089 0.2508 'International Tables Vol C 4.2.6.8 and 6.1.1.4'

loop_
_geom_angle_atom_site_label_1
_geom_angle_site_symmetry_1
_geom_angle_atom_site_label_2
_geom_angle_site_symmetry_2
_geom_angle_atom_site_label_3
_geom_angle_site_symmetry_3
_geom_angle
_geom_angle_publ_flag
C2 . C1 . C10 . 117.25(15) yes
C2 . C1 . O14 . 122.46(15) yes
C10 . C1 . O14 . 120.19(15) yes
C1 . C2 . C3 . 117.01(15) yes
C1 . C2 . C16 . 121.44(15) yes
C3 . C2 . C16 . 121.50(15) yes
C2 . C3 . C4 . 126.30(16) yes
C2 . C3 . H31 . 117.3 no
C4 . C3 . H31 . 116.4 no
C3 . C4 . C11 . 116.11(15) yes
C3 . C4 . C20 . 120.86(15) yes
C11 . C4 . C20 . 123.03(15) yes
C6 . C5 . C12 . 120.17(16) yes
C6 . C5 . H51 . 119.6 no
C12 . C5 . H51 . 120.2 no
C5 . C6 . C7 . 118.91(15) yes
C5 . C6 . C24 . 120.32(16) yes
C7 . C6 . C24 . 120.64(16) yes
C6 . C7 . C8 . 123.92(16) yes
C6 . C7 . H71 . 119.2 no
C8 . C7 . H71 . 116.8 no
C7 . C8 . C13 . 114.16(15) yes
C7 . C8 . C28 . 123.84(15) yes
C13 . C8 . C28 . 122.01(15) yes
C10 . O9 . C13 . 105.68(12) yes
C1 . C10 . O9 . 121.46(15) yes
C1 . C10 . C11 . 125.75(16) yes
O9 . C10 . C11 . 112.77(14) yes
C4 . C11 . C10 . 117.49(15) yes
C4 . C11 . C12 . 138.35(15) yes
C10 . C11 . C12 . 104.15(14) yes
C11 . C12 . C5 . 136.16(16) yes
C11 . C12 . C13 . 106.11(14) yes
C5 . C12 . C13 . 117.72(15) yes
C12 . C13 . C8 . 125.10(15) yes
C12 . C13 . O9 . 111.29(14) yes
C8 . C13 . O9 . 123.60(15) yes
C1 . O14 . C15 . 113.94(14) yes
O14 . C15 . H152 . 105.0 no
O14 . C15 . H151 . 111.8 no
H152 . C15 . H151 . 109.0 no
O14 . C15 . H153 . 111.5 no
H152 . C15 . H153 . 109.0 no
H151 . C15 . H153 . 110.4 no
C2 . C16 . C17 . 111.21(15) yes
C2 . C16 . C18 . 109.04(14) yes
C17 . C16 . C18 . 109.38(16) yes
C2 . C16 . C19 . 111.93(15) yes
C17 . C16 . C19 . 107.41(17) yes
C18 . C16 . C19 . 107.78(17) yes
C16 . C17 . H173 . 109.8 no
C16 . C17 . H171 . 111.3 no
H173 . C17 . H171 . 107.7 no
C16 . C17 . H172 . 111.6 no
H173 . C17 . H172 . 108.3 no
H171 . C17 . H172 . 107.8 no
C16 . C18 . H181 . 111.7 no
C16 . C18 . H182 . 110.1 no
H181 . C18 . H182 . 108.5 no
C16 . C18 . H183 . 109.6 no
H181 . C18 . H183 . 108.7 no
H182 . C18 . H183 . 108.1 no
C16 . C19 . H192 . 110.4 no
C16 . C19 . H193 . 109.9 no
H192 . C19 . H193 . 108.2 no
C16 . C19 . H191 . 111.1 no
H192 . C19 . H191 . 107.9 no
H193 . C19 . H191 . 109.3 no
C4 . C20 . C21 . 112.20(15) yes
C4 . C20 . C22 . 109.81(14) yes
C21 . C20 . C22 . 106.64(16) yes
C4 . C20 . C23 . 109.49(14) yes
C21 . C20 . C23 . 106.60(15) yes
C22 . C20 . C23 . 112.07(15) yes
C20 . C21 . H211 . 110.2 no
C20 . C21 . H213 . 113.2 no
H211 . C21 . H213 . 108.6 no
C20 . C21 . H212 . 109.6 no
H211 . C21 . H212 . 108.7 no
H213 . C21 . H212 . 106.5 no
C20 . C22 . H222 . 110.7 no
C20 . C22 . H221 . 110.3 no
H222 . C22 . H221 . 108.3 no
C20 . C22 . H223 . 112.2 no
H222 . C22 . H223 . 106.5 no
H221 . C22 . H223 . 108.7 no
C20 . C23 . H231 . 108.8 no
C20 . C23 . H233 . 112.2 no
H231 . C23 . H233 . 108.9 no
C20 . C23 . H232 . 108.5 no
H231 . C23 . H232 . 108.8 no
H233 . C23 . H232 . 109.6 no
C6 . C24 . C25 . 112.32(16) yes
C6 . C24 . C26 . 111.89(17) yes
C25 . C24 . C26 . 108.1(2) yes
C6 . C24 . C27 . 107.21(16) yes
C25 . C24 . C27 . 109.2(2) yes
C26 . C24 . C27 . 108.0(2) yes
C24 . C25 . H252 . 109.3 no
C24 . C25 . H251 . 107.5 no
H252 . C25 . H251 . 109.5 no
C24 . C25 . H253 . 109.8 no
H252 . C25 . H253 . 110.6 no
H251 . C25 . H253 . 110.0 no
C24 . C26 . H263 . 109.7 no
C24 . C26 . H261 . 110.3 no
H263 . C26 . H261 . 110.1 no
C24 . C26 . H262 . 109.3 no
H263 . C26 . H262 . 109.4 no
H261 . C26 . H262 . 108.1 no
C24 . C27 . H271 . 110.4 no
C24 . C27 . H272 . 110.6 no
H271 . C27 . H272 . 111.0 no
C24 . C27 . H273 . 106.9 no
H271 . C27 . H273 . 108.2 no
H272 . C27 . H273 . 109.6 no
C8 . C28 . C29 . 111.97(14) yes
C8 . C28 . C30 . 109.14(14) yes
C29 . C28 . C30 . 107.66(15) yes
C8 . C28 . C31 . 110.08(15) yes
C29 . C28 . C31 . 108.29(16) yes
C30 . C28 . C31 . 109.65(16) yes
C28 . C29 . H292 . 108.9 no
C28 . C29 . H293 . 110.8 no
H292 . C29 . H293 . 110.4 no
C28 . C29 . H291 . 108.9 no
H292 . C29 . H291 . 108.6 no
H293 . C29 . H291 . 109.2 no
C28 . C30 . H301 . 110.1 no
C28 . C30 . H303 . 111.3 no
H301 . C30 . H303 . 108.0 no
C28 . C30 . H302 . 111.0 no
H301 . C30 . H302 . 106.7 no
H303 . C30 . H302 . 109.6 no
C28 . C31 . H312 . 110.4 no
C28 . C31 . H311 . 111.7 no
H312 . C31 . H311 . 108.1 no
C28 . C31 . H313 . 110.0 no
H312 . C31 . H313 . 107.5 no
H311 . C31 . H313 . 109.0 no

loop_
_geom_bond_atom_site_label_1
_geom_bond_site_symmetry_1
_geom_bond_atom_site_label_2
_geom_bond_site_symmetry_2
_geom_bond_distance
_geom_bond_publ_flag
C1 . C2 . 1.394(2) yes
C1 . C10 . 1.392(2) yes
C1 . O14 . 1.377(2) yes
C2 . C3 . 1.408(2) yes
C2 . C16 . 1.538(2) yes
C3 . C4 . 1.388(2) yes
C3 . H31 . 0.939 no
C4 . C11 . 1.416(2) yes
C4 . C20 . 1.536(2) yes
C5 . C6 . 1.387(2) yes
C5 . C12 . 1.402(2) yes
C5 . H51 . 0.929 no
C6 . C7 . 1.406(2) yes
C6 . C24 . 1.541(2) yes
C7 . C8 . 1.392(2) yes
C7 . H71 . 0.956 no
C8 . C13 . 1.396(2) yes
C8 . C28 . 1.534(2) yes
O9 . C10 . 1.378(2) yes
O9 . C13 . 1.383(2) yes
C10 . C11 . 1.397(2) yes
C11 . C12 . 1.471(2) yes
C12 . C13 . 1.397(2) yes
O14 . C15 . 1.435(2) yes
C15 . H152 . 0.966 no
C15 . H151 . 0.964 no
C15 . H153 . 0.976 no
C16 . C17 . 1.528(3) yes
C16 . C18 . 1.534(3) yes
C16 . C19 . 1.528(3) yes
C17 . H173 . 0.974 no
C17 . H171 . 0.979 no
C17 . H172 . 0.950 no
C18 . H181 . 0.975 no
C18 . H182 . 0.975 no
C18 . H183 . 0.979 no
C19 . H192 . 0.978 no
C19 . H193 . 0.976 no
C19 . H191 . 0.980 no
C20 . C21 . 1.535(3) yes
C20 . C22 . 1.535(3) yes
C20 . C23 . 1.542(2) yes
C21 . H211 . 0.967 no
C21 . H213 . 0.976 no
C21 . H212 . 0.976 no
C22 . H222 . 0.961 no
C22 . H221 . 0.972 no
C22 . H223 . 0.971 no
C23 . H231 . 0.977 no
C23 . H233 . 0.978 no
C23 . H232 . 0.977 no
C24 . C25 . 1.512(3) yes
C24 . C26 . 1.511(3) yes
C24 . C27 . 1.516(3) yes
C25 . H252 . 0.968 no
C25 . H251 . 0.971 no
C25 . H253 . 0.979 no
C26 . H263 . 0.971 no
C26 . H261 . 0.961 no
C26 . H262 . 0.964 no
C27 . H271 . 0.962 no
C27 . H272 . 0.985 no
C27 . H273 . 0.975 no
C28 . C29 . 1.532(2) yes
C28 . C30 . 1.540(3) yes
C28 . C31 . 1.534(3) yes
C29 . H292 . 0.989 no
C29 . H293 . 0.989 no
C29 . H291 . 0.964 no
C30 . H301 . 0.981 no
C30 . H303 . 0.986 no
C30 . H302 . 0.981 no
C31 . H312 . 0.975 no
C31 . H311 . 0.978 no
C31 . H313 . 0.974 no

loop_
_geom_hbond_atom_site_label_D
_geom_hbond_site_symmetry_D
_geom_hbond_atom_site_label_H
_geom_hbond_site_symmetry_H
_geom_hbond_atom_site_label_A
_geom_hbond_site_symmetry_A
_geom_hbond_angle_DHA
_geom_hbond_distance_DH
_geom_hbond_distance_HA
_geom_hbond_distance_DA
_geom_hbond_publ_flag
C18 . H183 . O14 . 124 0.98 2.40 3.066(3) yes
C30 . H302 . O9 . 123 0.98 2.41 3.061(3) yes
C31 . H311 . O9 . 122 0.98 2.46 3.093(3) yes

loop_
_geom_torsion_atom_site_label_1
_geom_torsion_site_symmetry_1
_geom_torsion_atom_site_label_2
_geom_torsion_site_symmetry_2
_geom_torsion_atom_site_label_3
_geom_torsion_site_symmetry_3
_geom_torsion_atom_site_label_4
_geom_torsion_site_symmetry_4
_geom_torsion
_geom_torsion_publ_flag
C10 . C1 . C2 . C3 . -3.0(4) yes
C10 . C1 . C2 . C16 . 174.6(3) yes
O14 . C1 . C2 . C3 . -179.5(2) yes
O14 . C1 . C2 . C16 . -1.9(4) yes
C2 . C1 . C10 . O9 . -175.7(3) yes
C2 . C1 . C10 . C11 . 2.5(4) yes
O14 . C1 . C10 . O9 . 0.9(4) yes
O14 . C1 . C10 . C11 . 179.1(3) yes
C2 . C1 . O14 . C15 . -118.2(3) yes
C10 . C1 . O14 . C15 . 65.4(4) yes
C1 . C2 . C3 . C4 . 1.1(4) yes
C1 . C2 . C3 . H31 . -178.3 no
C16 . C2 . C3 . C4 . -176.5(3) yes
C16 . C2 . C3 . H31 . 4.1 no
C1 . C2 . C16 . C17 . 59.2(4) yes
C1 . C2 . C16 . C18 . -61.5(4) yes
C1 . C2 . C16 . C19 . 179.3(4) yes
C3 . C2 . C16 . C17 . -123.2(4) yes
C3 . C2 . C16 . C18 . 116.1(4) yes
C3 . C2 . C16 . C19 . -3.1(5) yes
C2 . C3 . C4 . C11 . 1.6(4) yes
C2 . C3 . C4 . C20 . -178.5(3) yes
H31 . C3 . C4 . C11 . -179.0 no
H31 . C3 . C4 . C20 . 0.9 no
C3 . C4 . C11 . C10 . -2.2(4) yes
C3 . C4 . C11 . C12 . 175.8(3) yes
C20 . C4 . C11 . C10 . 177.9(3) yes
C20 . C4 . C11 . C12 . -4.1(5) yes
C3 . C4 . C20 . C21 . 2.8(5) yes
C3 . C4 . C20 . C22 . -115.6(4) yes
C3 . C4 . C20 . C23 . 121.0(3) yes
C11 . C4 . C20 . C21 . -177.3(3) yes
C11 . C4 . C20 . C22 . 64.3(4) yes
C11 . C4 . C20 . C23 . -59.2(4) yes
C12 . C5 . C6 . C7 . 0.7(4) yes
C12 . C5 . C6 . C24 . -175.4(3) yes
H51 . C5 . C6 . C7 . -179.1 no
H51 . C5 . C6 . C24 . 4.8 no
C6 . C5 . C12 . C11 . -179.4(3) yes
C6 . C5 . C12 . C13 . -0.4(4) yes
H51 . C5 . C12 . C11 . 0.4 no
H51 . C5 . C12 . C13 . 179.4 no
C5 . C6 . C7 . C8 . 0.1(5) yes
C5 . C6 . C7 . H71 . 179.7 no
C24 . C6 . C7 . C8 . 176.2(3) yes
C24 . C6 . C7 . H71 . -4.2 no
C5 . C6 . C24 . C25 . -24.6(6) yes
C5 . C6 . C24 . C26 . -146.4(5) yes
C5 . C6 . C24 . C27 . 95.3(5) yes
C7 . C6 . C24 . C25 . 159.4(5) yes
C7 . C6 . C24 . C26 . 37.6(6) yes
C7 . C6 . C24 . C27 . -80.7(5) yes
C6 . C7 . C8 . C13 . -1.1(4) yes
C6 . C7 . C8 . C28 . 178.6(3) yes
H71 . C7 . C8 . C13 . 179.3 no
H71 . C7 . C8 . C28 . -1.0 no
C7 . C8 . C13 . C12 . 1.4(4) yes
C7 . C8 . C13 . O9 . -179.8(3) yes
C28 . C8 . C13 . C12 . -178.4(3) yes
C28 . C8 . C13 . O9 . 0.5(4) yes
C7 . C8 . C28 . C29 . -1.2(5) yes
C7 . C8 . C28 . C30 . -120.3(4) yes
C7 . C8 . C28 . C31 . 119.3(4) yes
C13 . C8 . C28 . C29 . 178.5(3) yes
C13 . C8 . C28 . C30 . 59.4(4) yes
C13 . C8 . C28 . C31 . -61.0(4) yes
C13 . O9 . C10 . C1 . 178.3(3) yes
C13 . O9 . C10 . C11 . -0.2(3) yes
C10 . O9 . C13 . C12 . 0.3(3) yes
C10 . O9 . C13 . C8 . -178.7(3) yes
C1 . C10 . C11 . C4 . 0.2(4) yes
C1 . C10 . C11 . C12 . -178.4(3) yes
O9 . C10 . C11 . C4 . 178.6(2) yes
O9 . C10 . C11 . C12 . -0.0(4) yes
C4 . C11 . C12 . C5 . 1.1(5) yes
C4 . C11 . C12 . C13 . -178.0(3) yes
C10 . C11 . C12 . C5 . 179.3(3) yes
C10 . C11 . C12 . C13 . 0.2(4) yes
C11 . C12 . C13 . C8 . 178.6(3) yes
C11 . C12 . C13 . O9 . -0.4(4) yes
C5 . C12 . C13 . C8 . -0.6(4) yes
C5 . C12 . C13 . O9 . -179.6(3) yes
C1 . O14 . C15 . H152 . -178.8 no
C1 . O14 . C15 . H151 . -60.8 no
C1 . O14 . C15 . H153 . 63.3 no
C2 . C16 . C17 . H173 . 174.5 no
C2 . C16 . C17 . H171 . -66.2 no
C2 . C16 . C17 . H172 . 54.3 no
C18 . C16 . C17 . H173 . -65.0 no
C18 . C16 . C17 . H171 . 54.3 no
C18 . C16 . C17 . H172 . 174.8 no
C19 . C16 . C17 . H173 . 51.7 no
C19 . C16 . C17 . H171 . 171.0 no
C19 . C16 . C17 . H172 . -68.5 no
C2 . C16 . C18 . H181 . 179.3 no
C2 . C16 . C18 . H182 . -60.1 no
C2 . C16 . C18 . H183 . 58.8 no
C17 . C16 . C18 . H181 . 57.5 no
C17 . C16 . C18 . H182 . 178.1 no
C17 . C16 . C18 . H183 . -63.1 no
C19 . C16 . C18 . H181 . -59.0 no
C19 . C16 . C18 . H182 . 61.6 no
C19 . C16 . C18 . H183 . -179.5 no
C2 . C16 . C19 . H192 . 177.7 no
C2 . C16 . C19 . H193 . 58.5 no
C2 . C16 . C19 . H191 . -62.6 no
C17 . C16 . C19 . H192 . -59.9 no
C17 . C16 . C19 . H193 . -179.2 no
C17 . C16 . C19 . H191 . 59.8 no
C18 . C16 . C19 . H192 . 57.8 no
C18 . C16 . C19 . H193 . -61.4 no
C18 . C16 . C19 . H191 . 177.5 no
C4 . C20 . C21 . H211 . -179.7 no
C4 . C20 . C21 . H213 . -58.0 no
C4 . C20 . C21 . H212 . 60.7 no
C22 . C20 . C21 . H211 . -59.5 no
C22 . C20 . C21 . H213 . 62.3 no
C22 . C20 . C21 . H212 . -179.0 no
C23 . C20 . C21 . H211 . 60.4 no
C23 . C20 . C21 . H213 . -177.8 no
C23 . C20 . C21 . H212 . -59.1 no
C4 . C20 . C22 . H222 . -168.9 no
C4 . C20 . C22 . H221 . 71.3 no
C4 . C20 . C22 . H223 . -50.1 no
C21 . C20 . C22 . H222 . 69.3 no
C21 . C20 . C22 . H221 . -50.5 no
C21 . C20 . C22 . H223 . -171.9 no
C23 . C20 . C22 . H222 . -47.0 no
C23 . C20 . C22 . H221 . -166.8 no
C23 . C20 . C22 . H223 . 71.9 no
C4 . C20 . C23 . H231 . 174.0 no
C4 . C20 . C23 . H233 . 53.5 no
C4 . C20 . C23 . H232 . -67.8 no
C21 . C20 . C23 . H231 . -64.4 no
C21 . C20 . C23 . H233 . 175.0 no
C21 . C20 . C23 . H232 . 53.8 no
C22 . C20 . C23 . H231 . 51.9 no
C22 . C20 . C23 . H233 . -68.6 no
C22 . C20 . C23 . H232 . 170.1 no
C6 . C24 . C25 . H252 . -176.6 no
C6 . C24 . C25 . H251 . -57.8 no
C6 . C24 . C25 . H253 . 61.9 no
C26 . C24 . C25 . H252 . -52.6 no
C26 . C24 . C25 . H251 . 66.2 no
C26 . C24 . C25 . H253 . -174.1 no
C27 . C24 . C25 . H252 . 64.7 no
C27 . C24 . C25 . H251 . -176.6 no
C27 . C24 . C25 . H253 . -56.8 no
C6 . C24 . C26 . H263 . 178.1 no
C6 . C24 . C26 . H261 . 56.7 no
C6 . C24 . C26 . H262 . -62.0 no
C25 . C24 . C26 . H263 . 53.9 no
C25 . C24 . C26 . H261 . -67.5 no
C25 . C24 . C26 . H262 . 173.8 no
C27 . C24 . C26 . H263 . -64.1 no
C27 . C24 . C26 . H261 . 174.5 no
C27 . C24 . C26 . H262 . 55.8 no
C6 . C24 . C27 . H271 . 177.0 no
C6 . C24 . C27 . H272 . 53.7 no
C6 . C24 . C27 . H273 . -65.6 no
C25 . C24 . C27 . H271 . -61.1 no
C25 . C24 . C27 . H272 . 175.6 no
C25 . C24 . C27 . H273 . 56.3 no
C26 . C24 . C27 . H271 . 56.2 no
C26 . C24 . C27 . H272 . -67.0 no
C26 . C24 . C27 . H273 . 173.7 no
C8 . C28 . C29 . H292 . -179.9 no
C8 . C28 . C29 . H293 . -58.3 no
C8 . C28 . C29 . H291 . 61.8 no
C30 . C28 . C29 . H292 . -59.9 no
C30 . C28 . C29 . H293 . 61.7 no
C30 . C28 . C29 . H291 . -178.2 no
C31 . C28 . C29 . H292 . 58.6 no
C31 . C28 . C29 . H293 . -179.8 no
C31 . C28 . C29 . H291 . -59.7 no
C8 . C28 . C30 . H301 . -178.3 no
C8 . C28 . C30 . H303 . 62.0 no
C8 . C28 . C30 . H302 . -60.4 no
C29 . C28 . C30 . H301 . 60.0 no
C29 . C28 . C30 . H303 . -59.7 no
C29 . C28 . C30 . H302 . 177.9 no
C31 . C28 . C30 . H301 . -57.6 no
C31 . C28 . C30 . H303 . -177.4 no
C31 . C28 . C30 . H302 . 60.3 no
C8 . C28 . C31 . H312 . 178.7 no
C8 . C28 . C31 . H311 . 58.4 no
C8 . C28 . C31 . H313 . -62.8 no
C29 . C28 . C31 . H312 . -58.6 no
C29 . C28 . C31 . H311 . -178.9 no
C29 . C28 . C31 . H313 . 59.9 no
C30 . C28 . C31 . H312 . 58.6 no
C30 . C28 . C31 . H311 . -61.7 no
C30 . C28 . C31 . H313 . 177.1 no
